data_7118141
loop_
_publ_author_name
'Fitzpatrick, Anthony J.'
'Trzop, Eliza'
'M\"uller-Bunz, Helge'
'D\^irtu, Marinela M'
'Garcia, Yann'
'Collet, Eric'
'Morgan, Grace G.'

_publ_section_title
;
 Electronic vs. structural ordering in a manganese(iii) spin crossover
 complex.
;
_journal_issue 99
_journal_name_full 'Chemical communications (Cambridge, England)'
_journal_page_first 17540
_journal_page_last 17543
_journal_paper_doi 10.1039/c5cc05129k
_journal_volume 51
_journal_year 2015
_chemical_formula_moiety 'C22 H24 Cl4 Mn N4 O2, 2(C F3 N0.5 O2 S)'
_chemical_formula_sum 'C24 H24 Cl4 F6 Mn N5 O6 S2'
_chemical_formula_weight 853.34
_chemical_melting_point ?
_space_group_crystal_system triclinic
_space_group_IT_number 2
_space_group_name_Hall '-P 1'
_space_group_name_H-M_alt 'P -1'
_symmetry_space_group_name_Hall '-P 1'
_symmetry_space_group_name_H-M 'P -1'
_atom_sites_solution_hydrogens geom
_atom_sites_solution_primary direct
_atom_sites_solution_secondary difmap
_audit_creation_method
;
Olex2 1.2
(compiled 2015.01.26 svn.r3150 for OlexSys, GUI svn.r4998)
;
_audit_update_record
;
2015-10-01 deposited with the CCDC.
2015-10-19 downloaded from the CCDC.
;
_cell_angle_alpha 102.353(3)
_cell_angle_beta 100.671(3)
_cell_angle_gamma 100.272(3)
_cell_formula_units_Z 2
_cell_length_a 9.9941(4)
_cell_length_b 11.2766(4)
_cell_length_c 15.4647(5)
_cell_measurement_reflns_used 7614
_cell_measurement_temperature 260(2)
_cell_measurement_theta_max 71.1960
_cell_measurement_theta_min 4.8950
_cell_volume 1629.38(11)
_computing_cell_refinement
;
CrysAlisPro, Agilent Technologies,
Version 1.171.37.35h (release 09-02-2015 CrysAlis171 .NET)
(compiled Feb  9 2015,16:26:32)
;
_computing_data_collection
;
CrysAlisPro, Agilent Technologies,
Version 1.171.37.35h (release 09-02-2015 CrysAlis171 .NET)
(compiled Feb  9 2015,16:26:32)
;
_computing_data_reduction
;
CrysAlisPro, Agilent Technologies,
Version 1.171.37.35h (release 09-02-2015 CrysAlis171 .NET)
(compiled Feb  9 2015,16:26:32)
;
_computing_molecular_graphics 'MERCURY 3.6(CCDC, 2015)'
_computing_publication_material 'MERCURY 3.6(CCDC, 2015)'
_computing_structure_refinement 'SHELXL-2014/7 (Sheldrick, 2008)'
_computing_structure_solution 'ShelXT (Sheldric, 2015)'
_diffrn_ambient_environment N~2~
_diffrn_ambient_temperature 260(2)
_diffrn_detector 'CCD plate'
_diffrn_detector_area_resol_mean 8.0662
_diffrn_detector_type EosS2
_diffrn_measured_fraction_theta_full 0.999
_diffrn_measured_fraction_theta_max 0.995
_diffrn_measurement_device 'four-circle diffractometer'
_diffrn_measurement_device_type 'SuperNova, Single source at offset, EosS2'
_diffrn_measurement_method '\w scans'
_diffrn_orient_matrix_UB_11 0.1337608000
_diffrn_orient_matrix_UB_12 -0.0403488000
_diffrn_orient_matrix_UB_13 0.0375130000
_diffrn_orient_matrix_UB_21 -0.0853566000
_diffrn_orient_matrix_UB_22 -0.1344942000
_diffrn_orient_matrix_UB_23 -0.0183297000
_diffrn_orient_matrix_UB_31 0.0276463000
_diffrn_orient_matrix_UB_32 -0.0300884000
_diffrn_orient_matrix_UB_33 -0.0961763000
_diffrn_radiation_monochromator mirror
_diffrn_radiation_probe x-ray
_diffrn_radiation_type CuK\a
_diffrn_radiation_wavelength 1.54184
_diffrn_reflns_av_R_equivalents 0.0229
_diffrn_reflns_av_unetI/netI 0.0276
_diffrn_reflns_laue_measured_fraction_full 0.999
_diffrn_reflns_laue_measured_fraction_max 0.995
_diffrn_reflns_limit_h_max 12
_diffrn_reflns_limit_h_min -12
_diffrn_reflns_limit_k_max 13
_diffrn_reflns_limit_k_min -13
_diffrn_reflns_limit_l_max 16
_diffrn_reflns_limit_l_min -18
_diffrn_reflns_number 14653
_diffrn_reflns_point_group_measured_fraction_full 0.999
_diffrn_reflns_point_group_measured_fraction_max 0.995
_diffrn_reflns_theta_full 67.684
_diffrn_reflns_theta_max 71.341
_diffrn_reflns_theta_min 4.121
_diffrn_source 'sealed X-ray tube'
_diffrn_source_type 'SuperNova (Cu) X-ray Source'
_exptl_absorpt_coefficient_mu 8.267
_exptl_absorpt_correction_T_max 0.682
_exptl_absorpt_correction_T_min 0.298
_exptl_absorpt_correction_type gaussian
_exptl_absorpt_process_details
;
CrysAlisPro, Agilent Technologies,
Version 1.171.37.35h (release 09-02-2015 CrysAlis171 .NET)
(compiled Feb  9 2015,16:26:32)
Numerical absorption correction based on gaussian integration over
            a multifaceted crystal model
Empirical absorption correction using spherical harmonics,
 implemented in SCALE3 ABSPACK scaling algorithm.
;
_exptl_crystal_colour 'dark red'
_exptl_crystal_density_diffrn 1.739
_exptl_crystal_density_method 'not measured'
_exptl_crystal_description 'cut plate'
_exptl_crystal_F_000 860
_exptl_crystal_size_max 0.2423
_exptl_crystal_size_mid 0.1609
_exptl_crystal_size_min 0.0601
_refine_diff_density_max 1.535
_refine_diff_density_min -1.356
_refine_diff_density_rms 0.114
_refine_ls_extinction_method none
_refine_ls_goodness_of_fit_ref 1.105
_refine_ls_hydrogen_treatment constr
_refine_ls_matrix_type full
_refine_ls_number_parameters 523
_refine_ls_number_reflns 6295
_refine_ls_number_restraints 99
_refine_ls_restrained_S_all 1.160
_refine_ls_R_factor_all 0.0744
_refine_ls_R_factor_gt 0.0708
_refine_ls_shift/su_max 0.000
_refine_ls_shift/su_mean 0.000
_refine_ls_structure_factor_coef Fsqd
_refine_ls_weighting_details 'w=1/[\s^2^(Fo^2^)+(0.1484P)^2^+1.7610P] where P=(Fo^2^+2Fc^2^)/3'
_refine_ls_weighting_scheme calc
_refine_ls_wR_factor_gt 0.2179
_refine_ls_wR_factor_ref 0.2240
_reflns_Friedel_coverage 0.000
_reflns_number_gt 5756
_reflns_number_total 6295
_reflns_threshold_expression 'I > 2\s(I)'
_cod_data_source_file c5cc05129k2.cif
_cod_data_source_block 1-260K
_cod_depositor_comments
;
The following automatic conversions were performed:

'_chemical_melting_point' value 'not measured' was changed to '?' -
the value is undefined or not given.

Automatic conversion script
Id: cif_fix_values 4268 2015-11-12 08:31:59Z antanas 
;
_cod_database_code 7118141
_shelx_space_group_comment
;
The symmetry employed for this shelxl refinement is uniquely defined
by the following loop, which should always be used as a source of
symmetry information in preference to the above space-group names.
They are only intended as comments.
;
_reflns_odcompleteness_completeness 99.93
_reflns_odcompleteness_iscentric 1
_reflns_odcompleteness_theta 66.97

loop_
_space_group_symop_operation_xyz
'x, y, z'
'-x, -y, -z'

loop_
_atom_site_label
_atom_site_type_symbol
_atom_site_fract_x
_atom_site_fract_y
_atom_site_fract_z
_atom_site_U_iso_or_equiv
_atom_site_adp_type
_atom_site_occupancy
_atom_site_site_symmetry_order
_atom_site_calc_flag
_atom_site_refinement_flags_posn
_atom_site_refinement_flags_adp
_atom_site_refinement_flags_occupancy
_atom_site_disorder_assembly
_atom_site_disorder_group
Mn1 Mn 0.48555(6) 0.75551(5) 0.26614(4) 0.0316(2) Uani 1 1 d . . . . .
Cl1 Cl 0.46218(18) 0.13843(11) 0.01630(9) 0.0670(4) Uani 1 1 d . . . . .
Cl2 Cl 0.18991(12) 0.50492(11) -0.00555(8) 0.0543(3) Uani 1 1 d . . . . .
Cl3 Cl 0.6336(2) 0.68598(15) 0.72139(9) 0.0859(5) Uani 1 1 d . . . . .
Cl4 Cl 0.76532(15) 1.02526(12) 0.53653(8) 0.0642(4) Uani 1 1 d . . . . .
O1 O 0.4226(3) 0.6569(3) 0.14534(18) 0.0362(6) Uani 1 1 d . . . . .
O2 O 0.5464(3) 0.8559(3) 0.38629(18) 0.0379(6) Uani 1 1 d . . . . .
N1 N 0.6625(4) 0.6840(3) 0.2739(2) 0.0416(7) Uani 1 1 d . . . . .
N2 N 0.6069(4) 0.9069(3) 0.2277(2) 0.0423(8) Uani 1 1 d . . . . .
H2 H 0.6129 0.8747 0.1648 0.051 Uiso 1 1 calc R . . . .
N3 N 0.3216(4) 0.8520(3) 0.2359(2) 0.0429(8) Uani 1 1 d . . . . .
H3 H 0.3124 0.9013 0.2940 0.051 Uiso 1 1 calc R . . . .
N4 N 0.3427(4) 0.6426(3) 0.3121(2) 0.0409(7) Uani 1 1 d . . . . .
C1 C 0.4344(4) 0.5404(4) 0.1177(3) 0.0352(8) Uani 1 1 d . . . . .
C2 C 0.3314(4) 0.4549(4) 0.0461(3) 0.0408(8) Uani 1 1 d . . . . .
C3 C 0.3384(5) 0.3329(4) 0.0153(3) 0.0463(9) Uani 1 1 d . . . . .
H3A H 0.2673 0.2781 -0.0309 0.056 Uiso 1 1 calc R . . . .
C4 C 0.4533(5) 0.2927(4) 0.0541(3) 0.0470(10) Uani 1 1 d . . . . .
C5 C 0.5578(5) 0.3719(4) 0.1220(3) 0.0470(10) Uani 1 1 d . . . . .
H5 H 0.6351 0.3441 0.1463 0.056 Uiso 1 1 calc R . . . .
C6 C 0.5489(4) 0.4959(4) 0.1555(3) 0.0394(8) Uani 1 1 d . . . . .
C7 C 0.6657(4) 0.5776(4) 0.2246(3) 0.0439(9) Uani 1 1 d . . . . .
H7 H 0.7492 0.5515 0.2340 0.053 Uiso 1 1 calc R . . . .
C8 C 0.7979(4) 0.7647(4) 0.3294(3) 0.0483(10) Uani 1 1 d . . . . .
H8A H 0.8681 0.7157 0.3347 0.058 Uiso 1 1 calc R . . . .
H8B H 0.7883 0.8013 0.3901 0.058 Uiso 1 1 calc R . . . .
C9 C 0.8425(5) 0.8671(5) 0.2836(4) 0.0522(11) Uani 1 1 d . . . . .
H9A H 0.9376 0.9114 0.3145 0.063 Uiso 1 1 calc R . . . .
H9B H 0.8431 0.8285 0.2213 0.063 Uiso 1 1 calc R . . . .
C10 C 0.7513(5) 0.9610(4) 0.2823(3) 0.0483(10) Uani 1 1 d . . . . .
H10A H 0.7480 0.9981 0.3444 0.058 Uiso 1 1 calc R . . . .
H10B H 0.7939 1.0271 0.2582 0.058 Uiso 1 1 calc R . . . .
C11 C 0.5238(5) 1.0032(4) 0.2274(3) 0.0506(10) Uani 1 1 d . . . . .
H11A H 0.5581 1.0601 0.1933 0.061 Uiso 1 1 calc R . . . .
H11B H 0.5332 1.0507 0.2893 0.061 Uiso 1 1 calc R . . . .
C12 C 0.3724(5) 0.9413(5) 0.1846(3) 0.0502(10) Uani 1 1 d . . . . .
H12A H 0.3171 1.0038 0.1855 0.060 Uiso 1 1 calc R . . . .
H12B H 0.3624 0.8974 0.1217 0.060 Uiso 1 1 calc R . . . .
C13 C 0.1809(5) 0.7734(5) 0.1874(3) 0.0512(11) Uani 1 1 d . . . . .
H13A H 0.1862 0.7262 0.1283 0.061 Uiso 1 1 calc R . . . .
H13B H 0.1168 0.8270 0.1775 0.061 Uiso 1 1 calc R . . . .
C14 C 0.1233(5) 0.6834(5) 0.2393(4) 0.0541(11) Uani 1 1 d . . . . .
H14A H 0.1207 0.7311 0.2988 0.065 Uiso 1 1 calc R . . . .
H14B H 0.0277 0.6421 0.2073 0.065 Uiso 1 1 calc R . . . .
C15 C 0.2046(5) 0.5843(4) 0.2520(3) 0.0476(10) Uani 1 1 d . . . . .
H15A H 0.1540 0.5248 0.2781 0.057 Uiso 1 1 calc R . . . .
H15B H 0.2149 0.5398 0.1934 0.057 Uiso 1 1 calc R . . . .
C16 C 0.3623(5) 0.6313(4) 0.3936(3) 0.0467(10) Uani 1 1 d . . . . .
H16 H 0.2958 0.5735 0.4071 0.056 Uiso 1 1 calc R . . . .
C17 C 0.4814(5) 0.7023(4) 0.4668(3) 0.0434(9) Uani 1 1 d . . . . .
C18 C 0.5020(6) 0.6646(5) 0.5479(3) 0.0546(11) Uani 1 1 d . . . . .
H18 H 0.4437 0.5930 0.5522 0.066 Uiso 1 1 calc R . . . .
C19 C 0.6082(6) 0.7329(5) 0.6213(3) 0.0551(11) Uani 1 1 d . . . . .
C20 C 0.6916(5) 0.8434(5) 0.6176(3) 0.0508(10) Uani 1 1 d . . . . .
H20 H 0.7629 0.8899 0.6673 0.061 Uiso 1 1 calc R . . . .
C21 C 0.6666(5) 0.8832(4) 0.5385(3) 0.0448(9) Uani 1 1 d . . . . .
C22 C 0.5641(4) 0.8144(4) 0.4605(3) 0.0382(8) Uani 1 1 d . . . . .
S1 S 0.9018(3) 0.47108(19) 0.41831(15) 0.1069(8) Uani 1 1 d D . . . .
F1 F 0.7507(17) 0.2587(19) 0.3276(13) 0.149(6) Uani 0.558(10) 1 d . U P A 9
F1A F 0.792(2) 0.280(2) 0.2929(10) 0.149(6) Uani 0.442(10) 1 d D U P A 8
F2 F 0.9621(12) 0.2461(12) 0.3539(10) 0.127(3) Uani 0.558(10) 1 d D . P A 9
F2A F 0.9925(13) 0.2791(17) 0.4032(12) 0.127(3) Uani 0.442(10) 1 d D . P A 8
F3 F 0.8610(17) 0.2590(11) 0.4616(8) 0.139(4) Uani 0.558(10) 1 d D U P A 9
F3A F 0.763(2) 0.2512(14) 0.4246(14) 0.139(4) Uani 0.442(10) 1 d D U P A 8
O3 O 0.9263(14) 0.4860(13) 0.3315(6) 0.101(4) Uani 0.495(14) 1 d D U P B 12
O3A O 0.9916(14) 0.5534(14) 0.3854(12) 0.126(5) Uani 0.505(14) 1 d D U P B 13
O4 O 0.7583(7) 0.4901(13) 0.3935(9) 0.119(5) Uani 0.505(14) 1 d D U P B 13
O4A O 0.8200(11) 0.5242(10) 0.4747(8) 0.101(4) Uani 0.495(14) 1 d D U P B 12
N5 N 0.9265(19) 0.482(3) 0.5254(7) 0.060(4) Uani 0.252(7) 1 d D U P B 13
C23 C 0.8619(8) 0.3028(7) 0.3843(5) 0.099(3) Uani 1 1 d D . . . .
S2 S 1.0174(4) 0.9609(5) 0.8974(3) 0.0470(9) Uani 0.5 1 d D . P C -1
S2A S 1.0116(8) 0.9583(7) 0.9256(3) 0.0743(19) Uani 0.5 1 d . . P C -2
F4 F 1.0127(16) 0.7381(12) 0.8273(7) 0.121(6) Uani 0.510(15) 1 d D . P C 4
F4A F 1.1434(14) 0.7888(11) 0.8448(6) 0.104(5) Uani 0.490(15) 1 d D . P C 3
F5 F 1.1967(8) 0.8209(12) 0.9396(10) 0.118(5) Uani 0.510(15) 1 d D . P C 4
F5A F 1.1398(15) 0.8147(10) 0.9828(6) 0.098(4) Uani 0.490(15) 1 d D U P C 3
F6 F 1.0058(14) 0.7512(8) 0.9664(8) 0.108(5) Uani 0.510(15) 1 d D . P C 4
F6A F 0.9459(13) 0.7199(8) 0.8763(11) 0.121(5) Uani 0.490(15) 1 d D . P C 3
O5 O 1.1501(10) 1.0456(11) 0.9137(9) 0.078(3) Uani 0.5 1 d . . P C -1
O5A O 1.092(2) 1.0222(17) 0.8798(11) 0.119(5) Uani 0.5 1 d . U P C -2
O6 O 0.9332(8) 0.9404(7) 0.8100(5) 0.0614(18) Uani 0.5 1 d . . P C -1
O6A O 0.8705(12) 0.9345(12) 0.8944(7) 0.108(4) Uani 0.5 1 d . U P C -2
C24 C 1.0602(6) 0.8141(5) 0.9072(3) 0.0689(15) Uani 1 1 d D . . . .
N6 N 0.9250(8) 0.9769(9) 0.9681(5) 0.059(2) Uani 0.5 1 d D . P C -1
N5A N 1.0608(11) 0.490(3) 0.4649(13) 0.060(4) Uani 0.248(7) 1 d D U P B 12

loop_
_atom_site_aniso_label
_atom_site_aniso_U_11
_atom_site_aniso_U_22
_atom_site_aniso_U_33
_atom_site_aniso_U_23
_atom_site_aniso_U_13
_atom_site_aniso_U_12
Mn1 0.0317(3) 0.0359(3) 0.0302(3) 0.0100(2) 0.0109(2) 0.0095(2)
Cl1 0.1064(11) 0.0436(6) 0.0605(7) 0.0120(5) 0.0299(7) 0.0323(6)
Cl2 0.0519(6) 0.0580(6) 0.0469(6) 0.0044(5) 0.0012(4) 0.0182(5)
Cl3 0.1376(15) 0.0763(9) 0.0439(7) 0.0317(6) 0.0095(8) 0.0164(9)
Cl4 0.0741(8) 0.0588(7) 0.0430(6) 0.0089(5) 0.0062(5) -0.0145(6)
O1 0.0396(14) 0.0389(14) 0.0339(13) 0.0098(11) 0.0111(11) 0.0152(11)
O2 0.0434(14) 0.0384(13) 0.0326(13) 0.0103(11) 0.0127(11) 0.0050(11)
N1 0.0392(17) 0.0459(18) 0.0426(18) 0.0155(15) 0.0091(14) 0.0124(14)
N2 0.0465(19) 0.0503(19) 0.0357(17) 0.0152(14) 0.0150(14) 0.0147(15)
N3 0.0450(18) 0.0459(18) 0.0415(18) 0.0105(15) 0.0145(15) 0.0160(15)
N4 0.0444(18) 0.0375(16) 0.0388(18) 0.0084(13) 0.0115(14) 0.0042(14)
C1 0.0418(19) 0.0403(19) 0.0318(17) 0.0137(15) 0.0193(15) 0.0141(15)
C2 0.046(2) 0.046(2) 0.0344(19) 0.0094(16) 0.0156(16) 0.0139(17)
C3 0.060(3) 0.043(2) 0.037(2) 0.0072(17) 0.0170(18) 0.0115(19)
C4 0.067(3) 0.038(2) 0.045(2) 0.0121(17) 0.027(2) 0.0174(19)
C5 0.060(3) 0.049(2) 0.046(2) 0.0197(19) 0.024(2) 0.026(2)
C6 0.045(2) 0.043(2) 0.041(2) 0.0163(16) 0.0205(16) 0.0180(17)
C7 0.042(2) 0.052(2) 0.046(2) 0.0196(19) 0.0131(17) 0.0204(18)
C8 0.037(2) 0.057(3) 0.050(2) 0.014(2) 0.0033(17) 0.0128(18)
C9 0.036(2) 0.063(3) 0.058(3) 0.018(2) 0.0139(19) 0.0076(19)
C10 0.044(2) 0.050(2) 0.052(3) 0.0169(19) 0.0167(19) 0.0038(18)
C11 0.058(3) 0.048(2) 0.053(3) 0.022(2) 0.018(2) 0.015(2)
C12 0.056(3) 0.053(2) 0.051(2) 0.024(2) 0.015(2) 0.022(2)
C13 0.039(2) 0.055(3) 0.058(3) 0.010(2) 0.0075(19) 0.0188(19)
C14 0.036(2) 0.067(3) 0.056(3) 0.005(2) 0.0170(19) 0.010(2)
C15 0.042(2) 0.051(2) 0.046(2) 0.0098(19) 0.0130(18) 0.0014(18)
C16 0.055(2) 0.042(2) 0.042(2) 0.0134(17) 0.0176(19) -0.0021(18)
C17 0.052(2) 0.044(2) 0.035(2) 0.0118(16) 0.0152(17) 0.0070(18)
C18 0.078(3) 0.049(2) 0.043(2) 0.0205(19) 0.021(2) 0.011(2)
C19 0.080(3) 0.052(3) 0.036(2) 0.0157(19) 0.014(2) 0.017(2)
C20 0.061(3) 0.057(3) 0.033(2) 0.0104(18) 0.0085(18) 0.012(2)
C21 0.053(2) 0.044(2) 0.036(2) 0.0089(16) 0.0125(17) 0.0058(18)
C22 0.043(2) 0.044(2) 0.0327(18) 0.0122(15) 0.0158(15) 0.0130(16)
S1 0.1307(18) 0.0786(11) 0.0851(12) 0.0393(10) -0.0158(12) -0.0230(11)
F1 0.140(10) 0.100(8) 0.162(13) 0.001(8) 0.003(8) -0.017(7)
F1A 0.140(10) 0.100(8) 0.162(13) 0.001(8) 0.003(8) -0.017(7)
F2 0.121(7) 0.099(7) 0.135(11) -0.004(6) 0.005(6) 0.028(6)
F2A 0.121(7) 0.099(7) 0.135(11) -0.004(6) 0.005(6) 0.028(6)
F3 0.175(10) 0.079(4) 0.172(9) 0.045(5) 0.072(8) 0.005(7)
F3A 0.175(10) 0.079(4) 0.172(9) 0.045(5) 0.072(8) 0.005(7)
O3 0.086(5) 0.112(6) 0.123(7) 0.047(5) 0.044(4) 0.030(4)
O3A 0.113(8) 0.156(9) 0.129(8) 0.068(7) 0.053(6) 0.017(6)
O4 0.099(8) 0.145(10) 0.100(9) 0.057(7) -0.012(6) -0.004(7)
O4A 0.086(5) 0.112(6) 0.123(7) 0.047(5) 0.044(4) 0.030(4)
N5 0.056(5) 0.056(9) 0.065(5) 0.020(5) 0.022(4) -0.005(5)
C23 0.112(6) 0.071(4) 0.090(5) 0.002(4) 0.015(5) -0.012(4)
S2 0.0440(14) 0.0472(15) 0.051(3) 0.0132(18) 0.0118(15) 0.0113(11)
S2A 0.119(4) 0.076(2) 0.048(3) 0.025(2) 0.027(2) 0.054(2)
F4 0.151(14) 0.113(8) 0.077(6) -0.027(6) 0.001(7) 0.063(9)
F4A 0.141(10) 0.120(8) 0.077(6) 0.021(5) 0.036(6) 0.088(8)
F5 0.073(5) 0.139(9) 0.139(12) 0.004(8) 0.018(6) 0.057(6)
F5A 0.129(8) 0.100(6) 0.072(5) 0.032(4) -0.003(5) 0.063(6)
F6 0.154(11) 0.073(5) 0.118(9) 0.038(5) 0.055(8) 0.039(6)
F6A 0.166(12) 0.053(5) 0.122(13) 0.019(6) 0.000(9) 0.007(6)
O5 0.049(5) 0.071(6) 0.099(8) 0.024(5) 0.003(4) -0.012(4)
O5A 0.152(10) 0.123(9) 0.102(8) 0.055(7) 0.061(7) 0.019(8)
O6 0.070(4) 0.074(5) 0.043(4) 0.019(3) 0.005(3) 0.029(4)
O6A 0.099(6) 0.129(7) 0.080(6) -0.009(5) -0.026(5) 0.072(6)
C24 0.076(4) 0.067(3) 0.060(3) 0.007(3) 0.006(3) 0.029(3)
N6 0.055(5) 0.064(5) 0.051(5) 0.006(4) 0.010(4) 0.011(4)
N5A 0.056(5) 0.056(9) 0.065(5) 0.020(5) 0.022(4) -0.005(5)

loop_
_atom_type_symbol
_atom_type_description
_atom_type_scat_dispersion_real
_atom_type_scat_dispersion_imag
_atom_type_scat_source
C C 0.0181 0.0091 'International Tables Vol C Tables 4.2.6.8 and 6.1.1.4'
H H 0.0000 0.0000 'International Tables Vol C Tables 4.2.6.8 and 6.1.1.4'
Cl Cl 0.3639 0.7018 'International Tables Vol C Tables 4.2.6.8 and 6.1.1.4'
F F 0.0727 0.0534 'International Tables Vol C Tables 4.2.6.8 and 6.1.1.4'
Mn Mn -0.5299 2.8052 'International Tables Vol C Tables 4.2.6.8 and 6.1.1.4'
N N 0.0311 0.0180 'International Tables Vol C Tables 4.2.6.8 and 6.1.1.4'
O O 0.0492 0.0322 'International Tables Vol C Tables 4.2.6.8 and 6.1.1.4'
S S 0.3331 0.5567 'International Tables Vol C Tables 4.2.6.8 and 6.1.1.4'

loop_
_exptl_crystal_face_index_h
_exptl_crystal_face_index_k
_exptl_crystal_face_index_l
_exptl_crystal_face_perp_dist
_exptl_oxdiff_crystal_face_indexfrac_h
_exptl_oxdiff_crystal_face_indexfrac_k
_exptl_oxdiff_crystal_face_indexfrac_l
_exptl_oxdiff_crystal_face_x
_exptl_oxdiff_crystal_face_y
_exptl_oxdiff_crystal_face_z
1 -7 2 0.0191 1.0014 -7.0095 1.9929 0.4915 0.8207 0.0469
-1 7 -1 0.0325 -1.0021 7.0088 -0.9902 -0.4540 -0.8390 -0.1434
2 -4 -7 0.0493 2.0066 -3.9968 -7.0260 0.1661 0.4951 0.8515
-6 1 4 0.0852 -6.0061 0.9863 4.0120 -0.6927 0.3065 -0.5816
6 -1 1 0.1011 6.0031 -0.9897 1.0016 0.8805 -0.3976 0.0994
6 -1 -4 0.1217 6.0061 -0.9863 -4.0120 0.6927 -0.3065 0.5816
-2 0 10 0.0672 -2.0072 -0.0111 10.0269 0.1081 -0.0110 -1.0195
1 0 -10 0.0805 1.0066 0.0090 -10.0270 -0.2419 0.0967 0.9919

loop_
_geom_angle_atom_site_label_1
_geom_angle_atom_site_label_2
_geom_angle_atom_site_label_3
_geom_angle
_geom_angle_site_symmetry_1
_geom_angle_site_symmetry_3
O1 Mn1 N1 87.75(13) . .
O1 Mn1 N2 93.20(13) . .
O1 Mn1 N3 87.29(13) . .
O1 Mn1 N4 92.81(13) . .
O2 Mn1 O1 179.01(12) . .
O2 Mn1 N1 93.15(14) . .
O2 Mn1 N2 86.49(13) . .
O2 Mn1 N3 91.74(13) . .
O2 Mn1 N4 87.30(13) . .
N1 Mn1 N2 85.47(14) . .
N1 Mn1 N3 166.30(14) . .
N1 Mn1 N4 107.18(14) . .
N3 Mn1 N2 82.06(14) . .
N4 Mn1 N2 166.20(14) . .
N4 Mn1 N3 85.82(14) . .
C1 O1 Mn1 124.8(2) . .
C22 O2 Mn1 125.5(3) . .
C7 N1 Mn1 123.4(3) . .
C7 N1 C8 117.0(4) . .
C8 N1 Mn1 119.0(3) . .
Mn1 N2 H2 107.2 . .
C10 N2 Mn1 117.1(3) . .
C10 N2 H2 107.2 . .
C10 N2 C11 111.2(4) . .
C11 N2 Mn1 106.6(3) . .
C11 N2 H2 107.2 . .
Mn1 N3 H3 107.3 . .
C12 N3 Mn1 106.6(3) . .
C12 N3 H3 107.3 . .
C13 N3 Mn1 116.7(3) . .
C13 N3 H3 107.3 . .
C13 N3 C12 111.3(4) . .
C15 N4 Mn1 118.6(3) . .
C16 N4 Mn1 123.6(3) . .
C16 N4 C15 117.4(4) . .
O1 C1 C2 120.3(4) . .
O1 C1 C6 123.1(4) . .
C2 C1 C6 116.6(4) . .
C1 C2 Cl2 118.9(3) . .
C3 C2 Cl2 118.6(3) . .
C3 C2 C1 122.5(4) . .
C2 C3 H3A 120.4 . .
C2 C3 C4 119.1(4) . .
C4 C3 H3A 120.4 . .
C3 C4 Cl1 119.4(4) . .
C5 C4 Cl1 119.6(4) . .
C5 C4 C3 121.0(4) . .
C4 C5 H5 120.0 . .
C4 C5 C6 120.0(4) . .
C6 C5 H5 120.0 . .
C1 C6 C7 121.4(4) . .
C5 C6 C1 120.7(4) . .
C5 C6 C7 117.7(4) . .
N1 C7 C6 124.6(4) . .
N1 C7 H7 117.7 . .
C6 C7 H7 117.7 . .
N1 C8 H8A 109.9 . .
N1 C8 H8B 109.9 . .
N1 C8 C9 108.8(4) . .
H8A C8 H8B 108.3 . .
C9 C8 H8A 109.9 . .
C9 C8 H8B 109.9 . .
C8 C9 H9A 108.5 . .
C8 C9 H9B 108.5 . .
H9A C9 H9B 107.5 . .
C10 C9 C8 115.1(4) . .
C10 C9 H9A 108.5 . .
C10 C9 H9B 108.5 . .
N2 C10 C9 113.7(4) . .
N2 C10 H10A 108.8 . .
N2 C10 H10B 108.8 . .
C9 C10 H10A 108.8 . .
C9 C10 H10B 108.8 . .
H10A C10 H10B 107.7 . .
N2 C11 H11A 109.8 . .
N2 C11 H11B 109.8 . .
N2 C11 C12 109.4(4) . .
H11A C11 H11B 108.2 . .
C12 C11 H11A 109.8 . .
C12 C11 H11B 109.8 . .
N3 C12 C11 109.5(4) . .
N3 C12 H12A 109.8 . .
N3 C12 H12B 109.8 . .
C11 C12 H12A 109.8 . .
C11 C12 H12B 109.8 . .
H12A C12 H12B 108.2 . .
N3 C13 H13A 109.0 . .
N3 C13 H13B 109.0 . .
N3 C13 C14 112.9(4) . .
H13A C13 H13B 107.8 . .
C14 C13 H13A 109.0 . .
C14 C13 H13B 109.0 . .
C13 C14 H14A 108.4 . .
C13 C14 H14B 108.4 . .
H14A C14 H14B 107.5 . .
C15 C14 C13 115.4(4) . .
C15 C14 H14A 108.4 . .
C15 C14 H14B 108.4 . .
N4 C15 C14 109.8(4) . .
N4 C15 H15A 109.7 . .
N4 C15 H15B 109.7 . .
C14 C15 H15A 109.7 . .
C14 C15 H15B 109.7 . .
H15A C15 H15B 108.2 . .
N4 C16 H16 117.7 . .
N4 C16 C17 124.6(4) . .
C17 C16 H16 117.7 . .
C18 C17 C16 118.0(4) . .
C18 C17 C22 120.6(4) . .
C22 C17 C16 121.0(4) . .
C17 C18 H18 119.8 . .
C19 C18 C17 120.3(4) . .
C19 C18 H18 119.8 . .
C18 C19 Cl3 120.2(4) . .
C18 C19 C20 120.5(4) . .
C20 C19 Cl3 119.1(4) . .
C19 C20 H20 120.6 . .
C21 C20 C19 118.8(4) . .
C21 C20 H20 120.6 . .
C20 C21 Cl4 118.5(4) . .
C20 C21 C22 122.9(4) . .
C22 C21 Cl4 118.6(3) . .
O2 C22 C17 123.0(4) . .
O2 C22 C21 120.3(4) . .
C21 C22 C17 116.7(4) . .
O3 S1 C23 94.8(6) . .
O3 S1 N5A 153.3(10) . 2_766
O3 S1 N5A 95.1(9) . .
O3A S1 O4 108.4(8) . .
O3A S1 N5 120.2(12) . .
O3A S1 N5 62.2(10) . 2_766
O3A S1 C23 126.9(8) . .
O4 S1 N5 103.4(6) . .
O4 S1 N5 153.1(11) . 2_766
O4 S1 C23 98.7(6) . .
O4A S1 O3 132.1(7) . .
O4A S1 C23 115.4(6) . .
O4A S1 N5A 53.2(8) . 2_766
O4A S1 N5A 115.5(7) . .
N5 S1 N5 66.5(11) . 2_766
N5 S1 C23 95.4(11) . .
N5 S1 C23 106.8(10) 2_766 .
N5A S1 C23 97.0(11) . .
N5A S1 C23 105.3(10) 2_766 .
N5A S1 N5A 65.5(9) . 2_766
S1 O3A N5 67.7(10) . 2_766
S1 O4A N5A 74.3(10) . 2_766
S1 N5 S1 113.5(11) . 2_766
S1 N5 O3A 148.6(16) . 2_766
S1 N5 N5 54.1(9) 2_766 2_766
S1 N5 N5 59.5(5) . 2_766
O3A N5 S1 50.1(4) 2_766 2_766
O3A N5 N5 98.7(12) 2_766 2_766
F1 C23 S1 112.6(12) . .
F1 C23 F2 108.1(14) . .
F1 C23 F3 111.0(11) . .
F1A C23 S1 101.0(12) . .
F2 C23 S1 117.6(8) . .
F2 C23 F3 98.3(11) . .
F2A C23 S1 101.5(9) . .
F2A C23 F1A 118.6(10) . .
F3 C23 S1 108.4(7) . .
F3A C23 S1 112.1(8) . .
F3A C23 F1A 104.3(12) . .
F3A C23 F2A 118.2(14) . .
O5 S2 C24 104.7(6) . .
O5 S2 N6 120.1(7) . .
O6 S2 O5 114.0(7) . .
O6 S2 C24 107.3(5) . .
O6 S2 N6 108.9(5) . .
N6 S2 C24 100.1(5) . .
O5A S2A C24 102.2(9) . .
O6A S2A O5A 116.8(12) . .
O6A S2A C24 107.3(7) . .
F4 C24 F5 111.9(9) . .
F4 C24 F6 105.2(10) . .
F5 C24 F6 98.5(9) . .
F5A C24 F4A 102.6(8) . .
F5A C24 F6A 115.3(10) . .
F6A C24 F4A 104.3(10) . .
S1 N5A S1 114.5(9) . 2_766
S1 N5A N5A 61.1(5) . 2_766
S1 N5A N5A 53.4(10) 2_766 2_766
O4A N5A S1 52.5(6) 2_766 2_766
O4A N5A S1 158(2) 2_766 .
O4A N5A N5A 103.3(16) 2_766 2_766

loop_
_geom_bond_atom_site_label_1
_geom_bond_atom_site_label_2
_geom_bond_distance
_geom_bond_site_symmetry_2
Mn1 O1 1.884(3) .
Mn1 O2 1.881(3) .
Mn1 N1 2.065(4) .
Mn1 N2 2.168(4) .
Mn1 N3 2.158(4) .
Mn1 N4 2.069(3) .
Cl1 C4 1.737(4) .
Cl2 C2 1.736(4) .
Cl3 C19 1.729(5) .
Cl4 C21 1.735(5) .
O1 C1 1.325(5) .
O2 C22 1.324(5) .
N1 C7 1.285(6) .
N1 C8 1.480(5) .
N2 H2 0.9800 .
N2 C10 1.478(6) .
N2 C11 1.480(6) .
N3 H3 0.9800 .
N3 C12 1.487(6) .
N3 C13 1.485(6) .
N4 C15 1.463(5) .
N4 C16 1.276(6) .
C1 C2 1.408(6) .
C1 C6 1.409(6) .
C2 C3 1.374(6) .
C3 H3A 0.9300 .
C3 C4 1.389(7) .
C4 C5 1.360(7) .
C5 H5 0.9300 .
C5 C6 1.409(6) .
C6 C7 1.445(6) .
C7 H7 0.9300 .
C8 H8A 0.9700 .
C8 H8B 0.9700 .
C8 C9 1.523(7) .
C9 H9A 0.9700 .
C9 H9B 0.9700 .
C9 C10 1.517(7) .
C10 H10A 0.9700 .
C10 H10B 0.9700 .
C11 H11A 0.9700 .
C11 H11B 0.9700 .
C11 C12 1.507(7) .
C12 H12A 0.9700 .
C12 H12B 0.9700 .
C13 H13A 0.9700 .
C13 H13B 0.9700 .
C13 C14 1.522(7) .
C14 H14A 0.9700 .
C14 H14B 0.9700 .
C14 C15 1.519(7) .
C15 H15A 0.9700 .
C15 H15B 0.9700 .
C16 H16 0.9300 .
C16 C17 1.453(6) .
C17 C18 1.400(6) .
C17 C22 1.415(6) .
C18 H18 0.9300 .
C18 C19 1.378(7) .
C19 C20 1.389(7) .
C20 H20 0.9300 .
C20 C21 1.386(6) .
C21 C22 1.402(6) .
S1 O3 1.447(5) .
S1 O3A 1.414(5) .
S1 O4 1.480(5) .
S1 O4A 1.415(5) .
S1 N5 1.705(18) 2_766
S1 N5 1.603(9) .
S1 C23 1.806(8) .
S1 N5A 1.716(19) 2_766
S1 N5A 1.574(9) .
F1 C23 1.227(17) .
F1A C23 1.402(9) .
F2 C23 1.381(9) .
F2A C23 1.370(9) .
F3 C23 1.389(9) .
F3A C23 1.370(9) .
O3A N5 1.63(2) 2_766
O4A N5A 1.428(19) 2_766
N5 S1 1.705(18) 2_766
N5 O3A 1.63(2) 2_766
N5 N5 1.82(4) 2_766
S2 O5 1.434(10) .
S2 O6 1.402(8) .
S2 C24 1.811(8) .
S2 N6 1.558(5) .
S2A O5A 1.371(16) .
S2A O6A 1.361(12) .
S2A C24 1.760(9) .
F4 C24 1.293(8) .
F4A C24 1.403(8) .
F5 C24 1.345(7) .
F5A C24 1.284(7) .
F6 C24 1.400(8) .
F6A C24 1.345(8) .
N5A S1 1.716(19) 2_766
N5A O4A 1.428(19) 2_766
N5A N5A 1.78(3) 2_766

loop_
_geom_torsion_atom_site_label_1
_geom_torsion_atom_site_label_2
_geom_torsion_atom_site_label_3
_geom_torsion_atom_site_label_4
_geom_torsion
_geom_torsion_site_symmetry_1
_geom_torsion_site_symmetry_4
Mn1 O1 C1 C2 147.1(3) . .
Mn1 O1 C1 C6 -34.4(5) . .
Mn1 O2 C22 C17 -32.3(5) . .
Mn1 O2 C22 C21 149.1(3) . .
Mn1 N1 C7 C6 2.1(6) . .
Mn1 N1 C8 C9 -68.6(4) . .
Mn1 N2 C10 C9 58.3(4) . .
Mn1 N2 C11 C12 -41.9(4) . .
Mn1 N3 C12 C11 -42.0(4) . .
Mn1 N3 C13 C14 59.0(4) . .
Mn1 N4 C15 C14 -67.8(4) . .
Mn1 N4 C16 C17 4.9(7) . .
Cl1 C4 C5 C6 -177.6(3) . .
Cl2 C2 C3 C4 178.0(3) . .
Cl3 C19 C20 C21 -177.2(4) . .
Cl4 C21 C22 O2 1.9(6) . .
Cl4 C21 C22 C17 -176.9(3) . .
O1 C1 C2 Cl2 0.3(5) . .
O1 C1 C2 C3 -179.6(4) . .
O1 C1 C6 C5 -178.4(3) . .
O1 C1 C6 C7 -3.3(6) . .
N1 Mn1 O1 C1 41.4(3) . .
N1 Mn1 O2 C22 -65.6(3) . .
N1 C8 C9 C10 67.3(5) . .
N2 Mn1 O1 C1 126.7(3) . .
N2 Mn1 O2 C22 -150.8(3) . .
N2 C11 C12 N3 58.1(5) . .
N3 Mn1 O1 C1 -151.4(3) . .
N3 Mn1 O2 C22 127.2(3) . .
N3 C13 C14 C15 -64.6(5) . .
N4 Mn1 O1 C1 -65.7(3) . .
N4 Mn1 O2 C22 41.5(3) . .
N4 C16 C17 C18 -168.8(5) . .
N4 C16 C17 C22 18.6(7) . .
C1 C2 C3 C4 -2.0(6) . .
C1 C6 C7 N1 18.9(6) . .
C2 C1 C6 C5 0.2(5) . .
C2 C1 C6 C7 175.3(4) . .
C2 C3 C4 Cl1 179.4(3) . .
C2 C3 C4 C5 0.3(6) . .
C3 C4 C5 C6 1.6(6) . .
C4 C5 C6 C1 -1.8(6) . .
C4 C5 C6 C7 -177.1(4) . .
C5 C6 C7 N1 -165.8(4) . .
C6 C1 C2 Cl2 -178.3(3) . .
C6 C1 C2 C3 1.8(6) . .
C7 N1 C8 C9 103.3(5) . .
C8 N1 C7 C6 -169.4(4) . .
C8 C9 C10 N2 -64.9(5) . .
C10 N2 C11 C12 -170.6(4) . .
C11 N2 C10 C9 -178.8(4) . .
C12 N3 C13 C14 -178.3(4) . .
C13 N3 C12 C11 -170.3(4) . .
C13 C14 C15 N4 67.0(5) . .
C15 N4 C16 C17 -167.4(4) . .
C16 N4 C15 C14 104.8(5) . .
C16 C17 C18 C19 -176.1(5) . .
C16 C17 C22 O2 -5.7(6) . .
C16 C17 C22 C21 173.0(4) . .
C17 C18 C19 Cl3 -179.9(4) . .
C17 C18 C19 C20 3.4(8) . .
C18 C17 C22 O2 -178.1(4) . .
C18 C17 C22 C21 0.6(6) . .
C18 C19 C20 C21 -0.4(8) . .
C19 C20 C21 Cl4 176.8(4) . .
C19 C20 C21 C22 -2.6(7) . .
C20 C21 C22 O2 -178.8(4) . .
C20 C21 C22 C17 2.5(7) . .
C22 C17 C18 C19 -3.4(8) . .
O3 S1 O4A N5A -145.8(15) . 2_766
O3 S1 N5A S1 160.8(16) . 2_766
O3 S1 N5A O4A -150(5) . 2_766
O3 S1 N5A N5A 160.8(16) . 2_766
O3A S1 N5 S1 -33(2) . 2_766
O3A S1 N5 O3A -84(4) . 2_766
O3A S1 N5 N5 -33(2) . 2_766
O4 S1 O3A N5 152.5(12) . 2_766
O4 S1 N5 S1 -153.7(14) . 2_766
O4 S1 N5 O3A 155(3) . 2_766
O4 S1 N5 N5 -153.7(14) . 2_766
O4A S1 N5A S1 19(2) . 2_766
O4A S1 N5A O4A 68(5) . 2_766
O4A S1 N5A N5A 19(2) . 2_766
N5 S1 O3A N5 34(2) . 2_766
N5 S1 N5 S1 0.003(1) 2_766 2_766
N5 S1 N5 O3A -51(2) 2_766 2_766
C23 S1 O3A N5 -90.8(12) . 2_766
C23 S1 O4A N5A 90.6(13) . 2_766
C23 S1 N5 S1 106.1(15) . 2_766
C23 S1 N5 O3A 55(3) . 2_766
C23 S1 N5 N5 106.1(15) . 2_766
C23 S1 N5A S1 -103.7(16) . 2_766
C23 S1 N5A O4A -54(5) . 2_766
C23 S1 N5A N5A -103.7(16) . 2_766
N5A S1 O4A N5A -22(2) . 2_766
N5A S1 N5A S1 -0.001(2) 2_766 2_766
N5A S1 N5A O4A 49(4) 2_766 2_766
